data_7206504
loop_
_publ_author_name
'Ren, Yi-Xia'
'Zheng, Xiang-Jun'
'Jin, Lin-Pei'

_publ_section_title
;
 Structural analyses and luminescent properties of a series of lead(ii)
 metal--organic frameworks based on 2-sulfoterephthalate
;
_journal_issue 19
_journal_name_full CrystEngComm
_journal_page_first 5915
_journal_paper_doi 10.1039/c1ce05303e
_journal_volume 13
_journal_year 2011
_chemical_formula_sum 'C8 H4 O8 Pb2 S'
_chemical_formula_weight 674.55
_chemical_name_systematic
;

?

;
_space_group_IT_number 14
_symmetry_cell_setting monoclinic
_symmetry_space_group_name_Hall '-P 2ybc'
_symmetry_space_group_name_H-M 'P 1 21/c 1'
_atom_sites_solution_hydrogens geom
_atom_sites_solution_primary direct
_atom_sites_solution_secondary difmap
_audit_creation_method SHELXL-97
_cell_angle_alpha 90.00
_cell_angle_beta 111.923(2)
_cell_angle_gamma 90.00
_cell_formula_units_Z 4
_cell_length_a 7.3119(8)
_cell_length_b 22.365(3)
_cell_length_c 7.5899(8)
_cell_measurement_reflns_used 858
_cell_measurement_temperature 296(2)
_cell_measurement_theta_max 23.31
_cell_measurement_theta_min 3.14
_cell_volume 1151.4(2)
_computing_cell_refinement 'Bruker SMART'
_computing_data_collection 'Bruker SMART'
_computing_data_reduction 'Bruker SAINT'
_computing_molecular_graphics 'Bruker SHELXTL'
_computing_publication_material 'Bruker SHELXTL'
_computing_structure_refinement 'SHELXL-97 (Sheldrick, 1997)'
_computing_structure_solution 'SHELXS-97 (Sheldrick, 1990)'
_diffrn_ambient_temperature 296(2)
_diffrn_measured_fraction_theta_full 0.992
_diffrn_measured_fraction_theta_max 0.992
_diffrn_measurement_device_type 'CCD area detector'
_diffrn_measurement_method 'phi and omega scans'
_diffrn_radiation_monochromator graphite
_diffrn_radiation_source 'fine-focus sealed tube'
_diffrn_radiation_type MoK\a
_diffrn_radiation_wavelength 0.71073
_diffrn_reflns_av_R_equivalents 0.0711
_diffrn_reflns_av_sigmaI/netI 0.0838
_diffrn_reflns_limit_h_max 9
_diffrn_reflns_limit_h_min -9
_diffrn_reflns_limit_k_max 28
_diffrn_reflns_limit_k_min -19
_diffrn_reflns_limit_l_max 9
_diffrn_reflns_limit_l_min -9
_diffrn_reflns_number 6870
_diffrn_reflns_theta_full 27.48
_diffrn_reflns_theta_max 27.48
_diffrn_reflns_theta_min 1.82
_exptl_absorpt_coefficient_mu 29.420
_exptl_absorpt_correction_T_max 0.3857
_exptl_absorpt_correction_T_min 0.0486
_exptl_absorpt_correction_type multi-scan
_exptl_absorpt_process_details SADABS
_exptl_crystal_density_diffrn 3.891
_exptl_crystal_density_method 'not measured'
_exptl_crystal_F_000 1184
_exptl_crystal_size_max 0.26
_exptl_crystal_size_mid 0.12
_exptl_crystal_size_min 0.04
_refine_diff_density_max 1.768
_refine_diff_density_min -1.840
_refine_diff_density_rms 0.338
_refine_ls_extinction_coef 0.00143(12)
_refine_ls_extinction_expression Fc^*^=kFc[1+0.001xFc^2^\l^3^/sin(2\q)]^-1/4^
_refine_ls_extinction_method SHELXL
_refine_ls_goodness_of_fit_ref 0.991
_refine_ls_hydrogen_treatment constr
_refine_ls_matrix_type full
_refine_ls_number_parameters 173
_refine_ls_number_reflns 2617
_refine_ls_number_restraints 6
_refine_ls_restrained_S_all 0.991
_refine_ls_R_factor_all 0.0632
_refine_ls_R_factor_gt 0.0422
_refine_ls_shift/su_max 0.003
_refine_ls_shift/su_mean 0.000
_refine_ls_structure_factor_coef Fsqd
_refine_ls_weighting_details 'calc w=1/[\s^2^(Fo^2^)+(0.0228P)^2^+0.0000P] where P=(Fo^2^+2Fc^2^)/3'
_refine_ls_weighting_scheme calc
_refine_ls_wR_factor_gt 0.0875
_refine_ls_wR_factor_ref 0.0984
_reflns_number_gt 1954
_reflns_number_total 2617
_reflns_threshold_expression >2sigma(I)
_cod_data_source_file c1ce05303e.txt
_cod_data_source_block 101002b_0m
_cod_depositor_comments
;
The following automatic conversions were performed:

'_symmetry_cell_setting' value 'Monoclinic' changed to 'monoclinic'
according to /home/saulius/struct/CIF-dictionaries/cif_core.dic
dictionary named 'cif_core.dic' version 2.4.1 from
2010-06-29.

'_exptl_absorpt_correction_type' value 'Multi-scan'
changed to 'multi-scan' according to
/home/saulius/struct/CIF-dictionaries/cif_core.dic dictionary named
'cif_core.dic' version 2.4.1 from 2010-06-29.

Automatic conversion script
Id: cif_fix_values 1715 2011-07-08 13:25:40Z adriana 
;
_cod_original_sg_symbol_H-M P2(1)/c
_cod_database_code 7206504

loop_
_symmetry_equiv_pos_as_xyz
'x, y, z'
'-x, y+1/2, -z+1/2'
'-x, -y, -z'
'x, -y-1/2, z-1/2'

loop_
_atom_site_label
_atom_site_type_symbol
_atom_site_fract_x
_atom_site_fract_y
_atom_site_fract_z
_atom_site_U_iso_or_equiv
_atom_site_adp_type
_atom_site_occupancy
_atom_site_symmetry_multiplicity
_atom_site_calc_flag
_atom_site_refinement_flags
C1 C 0.797(2) 0.8246(5) 0.620(2) 0.042(4) Uani 1 1 d .
C2 C 0.730(2) 0.7606(5) 0.5628(17) 0.034(3) Uani 1 1 d .
C3 C 0.8630(19) 0.7150(5) 0.6505(16) 0.028(3) Uani 1 1 d .
H3 H 0.9861 0.7238 0.7420 0.034 Uiso 1 1 calc R
C4 C 0.8090(19) 0.6570(5) 0.5995(16) 0.027(3) Uani 1 1 d .
C5 C 0.6251(17) 0.6424(4) 0.4589(16) 0.023(2) Uani 1 1 d U
C6 C 0.5616(18) 0.5805(4) 0.3844(16) 0.022(2) Uani 1 1 d .
C7 C 0.492(2) 0.6883(5) 0.3790(19) 0.034(3) Uani 1 1 d .
H7 H 0.3659 0.6792 0.2935 0.041 Uiso 1 1 calc R
C8 C 0.543(2) 0.7477(5) 0.4247(17) 0.032(3) Uani 1 1 d .
H8 H 0.4563 0.7784 0.3650 0.038 Uiso 1 1 calc R
O1 O 0.9606(16) 0.8313(4) 0.7490(14) 0.048(3) Uani 1 1 d .
O2 O 0.6916(15) 0.8673(3) 0.5379(12) 0.042(2) Uani 1 1 d .
O3 O 1.1236(17) 0.6295(4) 0.8922(14) 0.058(3) Uani 1 1 d .
O4 O 1.0681(13) 0.5745(4) 0.6049(13) 0.037(2) Uani 1 1 d .
O5 O 0.8644(16) 0.5556(4) 0.7834(15) 0.048(3) Uani 1 1 d .
O6 O 0.6821(14) 0.5481(3) 0.3428(12) 0.036(2) Uani 1 1 d .
O7 O 0.3951(14) 0.5626(4) 0.3689(14) 0.042(2) Uani 1 1 d .
O8 O 0.6922(12) 1.0097(3) 0.5233(12) 0.0293(19) Uani 1 1 d .
H8A H 0.7479 1.0415 0.4697 0.035 Uiso 1 1 calc R
Pb1 Pb 0.52770(7) 1.04926(2) 0.71323(7) 0.02977(17) Uani 1 1 d .
Pb2 Pb 0.96267(7) 0.939440(19) 0.73867(7) 0.03077(17) Uani 1 1 d .
S1 S 0.9780(5) 0.60090(12) 0.7303(5) 0.0303(7) Uani 1 1 d .

loop_
_atom_site_aniso_label
_atom_site_aniso_U_11
_atom_site_aniso_U_22
_atom_site_aniso_U_33
_atom_site_aniso_U_23
_atom_site_aniso_U_13
_atom_site_aniso_U_12
C1 0.053(10) 0.030(6) 0.039(8) 0.004(5) 0.012(8) 0.009(7)
C2 0.043(9) 0.030(6) 0.025(7) 0.003(5) 0.009(6) 0.004(6)
C3 0.028(7) 0.031(5) 0.022(6) 0.001(5) 0.005(5) -0.008(5)
C4 0.030(7) 0.033(6) 0.023(7) 0.006(5) 0.015(6) 0.004(5)
C5 0.015(5) 0.020(4) 0.034(6) -0.003(4) 0.009(5) -0.001(4)
C6 0.024(6) 0.024(5) 0.019(6) -0.006(4) 0.007(5) -0.005(5)
C7 0.025(7) 0.030(6) 0.041(8) -0.001(5) 0.004(6) -0.007(5)
C8 0.038(8) 0.025(5) 0.028(7) -0.008(5) 0.006(6) 0.006(5)
O1 0.044(7) 0.029(5) 0.057(7) -0.008(4) 0.002(5) 0.000(4)
O2 0.054(7) 0.027(4) 0.035(5) 0.004(3) 0.006(5) 0.012(4)
O3 0.060(8) 0.036(5) 0.048(6) -0.007(4) -0.014(6) 0.015(5)
O4 0.022(5) 0.046(5) 0.045(6) 0.008(4) 0.015(4) 0.013(4)
O5 0.052(7) 0.041(5) 0.059(7) 0.016(4) 0.031(6) 0.004(5)
O6 0.038(6) 0.035(4) 0.030(5) -0.008(4) 0.005(4) -0.005(4)
O7 0.025(5) 0.043(5) 0.061(7) -0.004(4) 0.021(5) -0.006(4)
O8 0.026(5) 0.026(4) 0.037(5) 0.000(3) 0.014(4) 0.000(3)
Pb1 0.0274(3) 0.0311(2) 0.0280(3) -0.00292(16) 0.0070(2) 0.00324(19)
Pb2 0.0257(3) 0.0275(2) 0.0379(3) 0.00058(17) 0.0104(2) -0.00053(19)
S1 0.0305(18) 0.0239(13) 0.0338(18) 0.0003(11) 0.0086(15) 0.0052(12)

loop_
_atom_type_symbol
_atom_type_description
_atom_type_scat_dispersion_real
_atom_type_scat_dispersion_imag
_atom_type_scat_source
C C 0.0033 0.0016 'International Tables Vol C Tables 4.2.6.8 and 6.1.1.4'
H H 0.0000 0.0000 'International Tables Vol C Tables 4.2.6.8 and 6.1.1.4'
S S 0.1246 0.1234 'International Tables Vol C Tables 4.2.6.8 and 6.1.1.4'
O O 0.0106 0.0060 'International Tables Vol C Tables 4.2.6.8 and 6.1.1.4'
Pb Pb -3.3944 10.1111 'International Tables Vol C Tables 4.2.6.8 and 6.1.1.4'

loop_
_geom_angle_atom_site_label_1
_geom_angle_atom_site_label_2
_geom_angle_atom_site_label_3
_geom_angle
_geom_angle_site_symmetry_1
_geom_angle_site_symmetry_3
O2 C1 O1 122.5(13) . .
O2 C1 C2 120.6(13) . .
O1 C1 C2 116.9(11) . .
O2 C1 Pb2 64.7(7) . .
O1 C1 Pb2 57.8(7) . .
C2 C1 Pb2 173.9(11) . .
C3 C2 C8 121.1(11) . .
C3 C2 C1 117.3(12) . .
C8 C2 C1 121.6(11) . .
C4 C3 C2 118.8(12) . .
C4 C3 H3 120.6 . .
C2 C3 H3 120.6 . .
C3 C4 C5 121.8(11) . .
C3 C4 S1 116.3(10) . .
C5 C4 S1 121.8(8) . .
C7 C5 C4 118.4(10) . .
C7 C5 C6 116.7(10) . .
C4 C5 C6 124.9(10) . .
O7 C6 O6 122.6(10) . .
O7 C6 C5 119.1(11) . .
O6 C6 C5 118.3(11) . .
C8 C7 C5 121.1(12) . .
C8 C7 H7 119.4 . .
C5 C7 H7 119.4 . .
C7 C8 C2 118.7(11) . .
C7 C8 H8 120.7 . .
C2 C8 H8 120.7 . .
C1 O1 Pb2 96.4(8) . .
C1 O2 Pb2 89.4(8) . .
C1 O2 Pb1 167.0(9) . 3_676
Pb2 O2 Pb1 96.1(3) . 3_676
S1 O4 Pb2 135.4(5) . 4_575
C6 O6 Pb2 138.7(7) . 4_575
C6 O6 Pb1 110.2(7) . 4_575
Pb2 O6 Pb1 106.3(3) 4_575 4_575
Pb1 O8 Pb1 108.7(3) 3_676 .
Pb1 O8 Pb2 106.9(3) 3_676 .
Pb1 O8 Pb2 106.6(3) . .
Pb1 O8 H8A 111.5 3_676 .
Pb1 O8 H8A 111.5 . .
Pb2 O8 H8A 111.5 . .
O8 Pb1 O8 71.3(3) 3_676 .
O8 Pb1 O6 83.7(3) 3_676 4_576
O8 Pb1 O6 69.7(3) . 4_576
O8 Pb1 O2 77.9(3) 3_676 3_676
O8 Pb1 O2 97.5(3) . 3_676
O6 Pb1 O2 160.3(3) 4_576 3_676
O1 Pb2 O6 95.0(3) . 4_576
O1 Pb2 O2 51.6(3) . .
O6 Pb2 O2 73.3(3) 4_576 .
O1 Pb2 O8 128.1(3) . .
O6 Pb2 O8 66.6(3) 4_576 .
O2 Pb2 O8 76.5(3) . .
O1 Pb2 O4 81.3(3) . 4_576
O6 Pb2 O4 67.9(3) 4_576 4_576
O2 Pb2 O4 114.3(3) . 4_576
O8 Pb2 O4 126.8(3) . 4_576
O1 Pb2 C1 25.7(3) . .
O6 Pb2 C1 84.0(4) 4_576 .
O2 Pb2 C1 25.8(3) . .
O8 Pb2 C1 102.4(4) . .
O4 Pb2 C1 98.7(3) 4_576 .
O3 S1 O5 112.8(7) . .
O3 S1 O4 111.3(7) . .
O5 S1 O4 109.8(6) . .
O3 S1 C4 107.5(5) . .
O5 S1 C4 107.1(6) . .
O4 S1 C4 108.0(5) . .

loop_
_geom_bond_atom_site_label_1
_geom_bond_atom_site_label_2
_geom_bond_distance
_geom_bond_site_symmetry_2
C1 O2 1.238(15) .
C1 O1 1.242(16) .
C1 C2 1.522(17) .
C1 Pb2 2.840(13) .
C2 C3 1.396(16) .
C2 C8 1.404(17) .
C3 C4 1.368(15) .
C3 H3 0.9300 .
C4 C5 1.408(16) .
C4 S1 1.781(12) .
C5 C7 1.390(16) .
C5 C6 1.502(14) .
C6 O7 1.245(15) .
C6 O6 1.269(14) .
C7 C8 1.389(15) .
C7 H7 0.9300 .
C8 H8 0.9300 .
O1 Pb2 2.419(9) .
O2 Pb2 2.569(9) .
O2 Pb1 2.722(8) 3_676
O3 S1 1.441(9) .
O4 S1 1.468(9) .
O4 Pb2 2.611(9) 4_575
O5 S1 1.459(10) .
O6 Pb2 2.474(10) 4_575
O6 Pb1 2.480(8) 4_575
O8 Pb1 2.322(8) 3_676
O8 Pb1 2.367(8) .
O8 Pb2 2.576(8) .
O8 H8A 0.9800 .
Pb1 O8 2.322(8) 3_676
Pb1 O6 2.480(8) 4_576
Pb1 O2 2.722(8) 3_676
Pb2 O6 2.474(10) 4_576
Pb2 O4 2.611(9) 4_576
